data_4302657
loop_
_publ_author_name
'Jing-xin Ma'
'Xiao-feng Huang'
'You Song'
'Xue-qin Song'
'Wei-sheng Liu'

_publ_section_title
;
From Metalloligand to Interpenetrating Channels: Synthesis,
Characterization, and Properties of a 2p-3d-4f Heterometallic
Coordination Polymer {[Na5Cu8Sm4(NTA)8(ClO4)8(H2O)22].ClO4.8H2O}n
;
_journal_name_full 'Inorganic Chemistry'
_journal_page_first 6326
_journal_page_last 6328
_journal_paper_doi 10.1021/ic900566v
_journal_volume 48
_journal_year 2009
_chemical_formula_sum 'C48 H108 Cl9 Cu8 N8 Na5 O114 Sm4'
_chemical_formula_weight 4165.14
_chemical_name_systematic
; 
 ? 
;
_space_group_IT_number 114
_symmetry_cell_setting tetragonal
_symmetry_space_group_name_Hall 'P -4 2n'
_symmetry_space_group_name_H-M 'P -4 21 c'
_atom_sites_solution_hydrogens geom
_atom_sites_solution_primary direct
_atom_sites_solution_secondary difmap
_audit_creation_method SHELXL-97
_cell_angle_alpha 90.00
_cell_angle_beta 90.00
_cell_angle_gamma 90.00
_cell_formula_units_Z 2
_cell_length_a 17.0410(14)
_cell_length_b 17.0410(14)
_cell_length_c 25.371(2)
_cell_measurement_reflns_used 12371
_cell_measurement_temperature 293(2)
_cell_measurement_theta_max 26.613
_cell_measurement_theta_min 2.331
_cell_volume 7367.6(10)
_computing_cell_refinement 'Bruker XSCANS'
_computing_data_collection 'Bruker XSCANS'
_computing_data_reduction 'Bruker SHELXTL'
_computing_molecular_graphics 'Bruker SHELXTL'
_computing_publication_material 'Bruker SHELXTL'
_computing_structure_refinement 'SHELXL-97 (Sheldrick, 1997)'
_computing_structure_solution 'SHELXS-97 (Sheldrick, 1990)'
_diffrn_ambient_temperature 293(2)
_diffrn_measured_fraction_theta_full 0.989
_diffrn_measured_fraction_theta_max 0.989
_diffrn_measurement_device_type 'Bruker P4'
_diffrn_measurement_method '\w scans'
_diffrn_radiation_monochromator graphite
_diffrn_radiation_source 'fine-focus sealed tube'
_diffrn_radiation_type MoK\a
_diffrn_radiation_wavelength 0.71073
_diffrn_reflns_av_R_equivalents 0.0608
_diffrn_reflns_av_sigmaI/netI 0.0466
_diffrn_reflns_limit_h_max 20
_diffrn_reflns_limit_h_min -10
_diffrn_reflns_limit_k_max 19
_diffrn_reflns_limit_k_min -18
_diffrn_reflns_limit_l_max 29
_diffrn_reflns_limit_l_min -30
_diffrn_reflns_number 30034
_diffrn_reflns_theta_full 25.01
_diffrn_reflns_theta_max 25.01
_diffrn_reflns_theta_min 1.44
_exptl_absorpt_coefficient_mu 2.992
_exptl_absorpt_correction_T_max 0.3528
_exptl_absorpt_correction_T_min 0.3053
_exptl_absorpt_correction_type multi-scan
_exptl_absorpt_process_details sadabs
_exptl_crystal_colour blue
_exptl_crystal_density_diffrn 1.877
_exptl_crystal_density_method 'not measured'
_exptl_crystal_description block
_exptl_crystal_F_000 4104
_exptl_crystal_size_max 0.52
_exptl_crystal_size_mid 0.45
_exptl_crystal_size_min 0.44
_refine_diff_density_max 1.250
_refine_diff_density_min -0.938
_refine_diff_density_rms 0.159
_refine_ls_abs_structure_details 'Flack H D (1983), Acta Cryst. A39, 876-881'
_refine_ls_abs_structure_Flack -0.032(19)
_refine_ls_extinction_method none
_refine_ls_goodness_of_fit_ref 1.070
_refine_ls_hydrogen_treatment noref
_refine_ls_matrix_type full
_refine_ls_number_parameters 455
_refine_ls_number_reflns 6450
_refine_ls_number_restraints 0
_refine_ls_restrained_S_all 1.070
_refine_ls_R_factor_all 0.0538
_refine_ls_R_factor_gt 0.0461
_refine_ls_shift/su_max 0.001
_refine_ls_shift/su_mean 0.000
_refine_ls_structure_factor_coef Fsqd
_refine_ls_weighting_details 'calc w=1/[\s^2^(Fo^2^)+(0.0884P)^2^+0.0000P] where P=(Fo^2^+2Fc^2^)/3'
_refine_ls_weighting_scheme calc
_refine_ls_wR_factor_gt 0.1234
_refine_ls_wR_factor_ref 0.1302
_reflns_number_gt 5612
_reflns_number_total 6450
_reflns_threshold_expression >2sigma(I)
_cod_data_source_file ic900566v_si_002.cif
_cod_data_source_block 070926c
_cod_depositor_comments
;
The following automatic conversions were performed:
'_symmetry_cell_setting' value 'Tetragonal' changed to 'tetragonal'
according to '/home/saulius/struct/CIF-dictionaries/cif_core.dic'
dictionary named 'cif_core.dic' version 2.4.1 from 2010-06-29.

Automatic conversion script
Id: cif_fix_enum 1527 2010-12-29 10:47:43Z saulius 
;
_cod_original_cell_volume 7367.7(11)
_cod_database_code 4302657

loop_
_symmetry_equiv_pos_as_xyz
'x, y, z'
'-x, -y, z'
'y, -x, -z'
'-y, x, -z'
'-x+1/2, y+1/2, -z+1/2'
'x+1/2, -y+1/2, -z+1/2'
'-y+1/2, -x+1/2, z+1/2'
'y+1/2, x+1/2, z+1/2'

loop_
_atom_site_label
_atom_site_type_symbol
_atom_site_fract_x
_atom_site_fract_y
_atom_site_fract_z
_atom_site_U_iso_or_equiv
_atom_site_adp_type
_atom_site_occupancy
_atom_site_symmetry_multiplicity
_atom_site_calc_flag
_atom_site_refinement_flags
_atom_site_disorder_assembly
_atom_site_disorder_group
Sm1 Sm -0.11819(2) 0.27553(2) 0.191915(18) 0.02366(13) Uani 1 1 d . . .
Cu1 Cu 0.12896(6) 0.37850(6) 0.16824(4) 0.0241(2) Uani 1 1 d . . .
Cu2 Cu 0.11999(6) 0.18517(5) 0.00864(3) 0.0207(2) Uani 1 1 d . . .
Na1 Na 0.2336(3) 0.1943(3) 0.11389(18) 0.0552(11) Uani 1 1 d . . .
Na2 Na 0.0000 0.0000 0.0000 0.0314(15) Uani 1 4 d S . .
Cl1 Cl 0.1458(3) 0.06846(19) 0.19492(18) 0.0828(12) Uani 1 1 d . . .
Cl2 Cl 0.3423(4) 0.2439(6) -0.0004(3) 0.122(3) Uani 0.75 1 d P . .
Cl3 Cl 0.5000 0.0000 0.10508(19) 0.0669(13) Uani 1 2 d S . .
N1 N 0.1491(4) 0.3857(4) 0.2462(3) 0.0217(14) Uani 1 1 d . . .
N2 N 0.0793(4) 0.2795(4) -0.0311(3) 0.0228(14) Uani 1 1 d . . .
O1 O 0.0237(3) 0.3226(4) 0.1972(2) 0.0330(14) Uani 1 1 d . . .
O2 O -0.0252(4) 0.2764(4) 0.2711(3) 0.0384(15) Uani 1 1 d . . .
O3 O 0.2159(4) 0.2976(4) 0.1731(2) 0.0322(14) Uani 1 1 d . . .
O4 O -0.1888(4) 0.2389(4) 0.2716(3) 0.0400(16) Uani 1 1 d . . .
O5 O -0.1198(4) 0.4063(3) 0.2305(2) 0.0375(15) Uani 1 1 d . . .
O6 O 0.1151(4) 0.4965(4) 0.1726(3) 0.0375(16) Uani 1 1 d . . .
O7 O 0.1079(4) 0.3796(4) 0.0938(2) 0.0368(15) Uani 1 1 d . . .
O8 O 0.1152(4) 0.2525(3) 0.0722(2) 0.0271(13) Uani 1 1 d . . .
O9 O -0.0007(4) 0.1450(3) -0.0011(2) 0.0310(14) Uani 1 1 d . . .
O10 O 0.1790(4) 0.1069(3) 0.0464(2) 0.0319(14) Uani 1 1 d . . .
O11 O -0.2042(4) 0.1965(4) 0.1374(2) 0.0360(16) Uani 1 1 d . . .
O12 O 0.1592(4) 0.1541(4) -0.0605(2) 0.0362(15) Uani 1 1 d . . .
O13 O -0.1151(6) 0.3654(5) 0.1167(3) 0.064(2) Uani 1 1 d . . .
H13A H -0.1307 0.4112 0.1249 0.076 Uiso 1 1 d R . .
H13B H -0.1414 0.3482 0.0907 0.076 Uiso 1 1 d R . .
O14 O -0.2555(4) 0.3276(5) 0.1893(4) 0.060(2) Uani 1 1 d . . .
H14A H -0.2560 0.3704 0.1720 0.072 Uiso 1 1 d R . .
H14B H -0.2708 0.3374 0.2205 0.072 Uiso 1 1 d R . .
O15 O -0.0825(5) 0.1403(4) 0.2163(3) 0.0528(19) Uani 1 1 d . . .
H15A H -0.0827 0.1120 0.1887 0.063 Uiso 1 1 d R . .
H15B H -0.1173 0.1224 0.2371 0.063 Uiso 1 1 d R . .
O16 O -0.0364(4) 0.2149(5) 0.1236(3) 0.053(2) Uani 1 1 d . . .
H16A H -0.0637 0.1854 0.1037 0.064 Uiso 1 1 d R . .
H16B H 0.0004 0.1879 0.1372 0.064 Uiso 1 1 d R . .
O17 O 0.1152(7) 0.1362(6) 0.1754(4) 0.095(3) Uani 1 1 d . . .
O18 O 0.2340(9) 0.0878(8) 0.1729(6) 0.120(5) Uani 1 1 d . . .
O19 O 0.1373(11) 0.0002(9) 0.1625(6) 0.141(6) Uani 1 1 d . . .
O20 O 0.1663(11) 0.0529(7) 0.2447(5) 0.128(5) Uani 1 1 d . . .
O21 O 0.2723(8) 0.2595(8) 0.0275(5) 0.080(4) Uani 0.75 1 d P . .
O22 O 0.3575(12) 0.1625(14) -0.0072(8) 0.131(7) Uani 0.75 1 d P . .
O23 O 0.4064(13) 0.2873(16) 0.0160(10) 0.160(9) Uani 0.75 1 d P . .
O24 O 0.3244(13) 0.2733(15) -0.0539(10) 0.148(8) Uani 0.75 1 d P . .
O25 O 0.4340(12) 0.0150(14) 0.0776(10) 0.212(11) Uani 1 1 d . . .
O26 O 0.5088(15) 0.0672(12) 0.1400(8) 0.194(9) Uani 1 1 d . . .
O27 O 0.3509(9) 0.1516(10) 0.1433(6) 0.135(5) Uani 1 1 d . . .
H27A H 0.3421 0.1111 0.1620 0.162 Uiso 1 1 d R . .
H27B H 0.3812 0.1372 0.1186 0.162 Uiso 1 1 d R . .
O28 O 0.0000 0.0000 0.0905(4) 0.085(4) Uani 1 2 d S . .
H28A H -0.0413 0.0195 0.1040 0.102 Uiso 0.50 1 d PR . .
H28B H 0.0409 0.0205 0.1040 0.102 Uiso 0.50 1 d PR . .
O29 O 0.3471(8) 0.4630(8) 0.1240(5) 0.124(5) Uani 1 1 d . . .
H29A H 0.3589 0.4284 0.1013 0.149 Uiso 1 1 d R . .
H29B H 0.3324 0.5042 0.1079 0.149 Uiso 1 1 d R . .
O30 O 0.4376(8) 0.2756(9) 0.1465(6) 0.124(5) Uani 1 1 d . . .
H30A H 0.4068 0.2379 0.1391 0.149 Uiso 1 1 d R . .
H30B H 0.4576 0.2665 0.1766 0.149 Uiso 1 1 d R . .
C1 C 0.0287(5) 0.3067(5) 0.2458(3) 0.0267(18) Uani 1 1 d . . .
C2 C 0.1051(5) 0.3241(5) 0.2741(4) 0.0309(19) Uani 1 1 d . . .
H2A H 0.0941 0.3411 0.3098 0.037 Uiso 1 1 calc R . .
H2B H 0.1365 0.2768 0.2759 0.037 Uiso 1 1 calc R . .
C3 C 0.2563(5) 0.3050(6) 0.2159(4) 0.033(2) Uani 1 1 d . . .
C4 C 0.2339(4) 0.3723(5) 0.2496(3) 0.0245(17) Uani 1 1 d . . .
H4A H 0.2484 0.3616 0.2859 0.029 Uiso 1 1 calc R . .
H4B H 0.2618 0.4189 0.2382 0.029 Uiso 1 1 calc R . .
C5 C -0.1212(6) 0.4769(4) 0.2190(4) 0.0284(19) Uani 1 1 d . . .
C6 C 0.1246(5) 0.4666(4) 0.2643(3) 0.0255(18) Uani 1 1 d . . .
H6A H 0.0734 0.4636 0.2808 0.031 Uiso 1 1 calc R . .
H6B H 0.1617 0.4857 0.2903 0.031 Uiso 1 1 calc R . .
C7 C 0.1043(5) 0.3242(5) 0.0608(3) 0.0272(19) Uani 1 1 d . . .
C8 C 0.0839(7) 0.3466(6) 0.0060(4) 0.044(2) Uani 1 1 d . . .
H8A H 0.0336 0.3734 0.0063 0.052 Uiso 1 1 calc R . .
H8B H 0.1229 0.3834 -0.0069 0.052 Uiso 1 1 calc R . .
C9 C -0.0390(5) 0.1912(5) -0.0294(3) 0.0210(17) Uani 1 1 d . . .
C10 C -0.0011(7) 0.2652(6) -0.0483(5) 0.051(3) Uani 1 1 d . . .
H10A H -0.0017 0.2648 -0.0865 0.062 Uiso 1 1 calc R . .
H10B H -0.0332 0.3090 -0.0369 0.062 Uiso 1 1 calc R . .
C11 C -0.2097(5) 0.1640(5) 0.0936(3) 0.029(2) Uani 1 1 d . . .
C12 C 0.1318(7) 0.2869(6) -0.0779(4) 0.046(2) Uani 1 1 d . . .
H12A H 0.1026 0.3092 -0.1071 0.055 Uiso 1 1 calc R . .
H12B H 0.1747 0.3223 -0.0696 0.055 Uiso 1 1 calc R . .

loop_
_atom_site_aniso_label
_atom_site_aniso_U_11
_atom_site_aniso_U_22
_atom_site_aniso_U_33
_atom_site_aniso_U_23
_atom_site_aniso_U_13
_atom_site_aniso_U_12
Sm1 0.0236(2) 0.0248(2) 0.0226(2) -0.00416(18) 0.00133(19) -0.00420(17)
Cu1 0.0312(5) 0.0234(5) 0.0178(5) -0.0018(4) -0.0041(4) 0.0046(5)
Cu2 0.0265(5) 0.0201(5) 0.0155(5) 0.0006(4) -0.0005(4) 0.0020(4)
Na1 0.062(3) 0.053(3) 0.051(3) -0.015(2) -0.012(2) 0.023(2)
Na2 0.028(2) 0.028(2) 0.038(4) 0.000 0.000 0.000
Cl1 0.105(3) 0.0487(17) 0.095(3) 0.0162(19) -0.051(2) -0.0098(17)
Cl2 0.093(4) 0.148(7) 0.123(6) -0.044(5) 0.016(4) -0.034(5)
Cl3 0.030(2) 0.111(4) 0.060(3) 0.000 0.000 -0.014(2)
N1 0.023(3) 0.020(3) 0.022(3) 0.000(3) -0.001(3) 0.003(3)
N2 0.027(4) 0.022(3) 0.020(3) 0.002(3) 0.006(3) -0.005(3)
O1 0.031(3) 0.038(3) 0.030(3) 0.003(3) -0.003(3) -0.006(3)
O2 0.030(3) 0.044(4) 0.042(4) 0.010(3) 0.004(3) -0.008(3)
O3 0.037(3) 0.034(3) 0.025(3) -0.006(3) -0.007(3) 0.002(3)
O4 0.032(3) 0.055(4) 0.033(4) -0.006(3) 0.009(3) -0.021(3)
O5 0.056(4) 0.029(3) 0.027(3) 0.008(3) -0.003(3) -0.001(3)
O6 0.065(4) 0.020(3) 0.028(3) 0.006(3) -0.006(3) -0.002(3)
O7 0.062(4) 0.026(3) 0.022(3) -0.003(3) -0.004(3) 0.007(3)
O8 0.038(3) 0.021(3) 0.022(3) 0.001(2) 0.007(3) 0.009(2)
O9 0.032(3) 0.027(3) 0.034(3) 0.002(3) 0.000(3) -0.003(3)
O10 0.045(4) 0.025(3) 0.025(3) -0.002(3) -0.006(3) 0.014(3)
O11 0.036(4) 0.048(4) 0.024(3) -0.012(3) -0.002(3) -0.007(3)
O12 0.052(4) 0.034(4) 0.023(3) 0.000(3) 0.008(3) 0.005(3)
O13 0.098(6) 0.047(5) 0.045(5) 0.004(4) -0.005(5) -0.001(5)
O14 0.044(4) 0.060(5) 0.077(6) -0.018(5) -0.004(4) 0.015(4)
O15 0.061(5) 0.033(4) 0.064(5) -0.006(3) 0.002(4) 0.007(3)
O16 0.037(4) 0.071(5) 0.051(5) -0.027(4) 0.002(3) -0.005(4)
O17 0.109(8) 0.080(7) 0.097(8) 0.019(6) -0.002(7) 0.014(7)
O18 0.138(12) 0.108(9) 0.115(11) -0.003(8) -0.017(9) 0.003(9)
O19 0.199(16) 0.095(9) 0.128(11) -0.003(9) -0.026(12) -0.001(11)
O20 0.206(16) 0.080(8) 0.099(10) 0.005(7) -0.019(11) -0.013(9)
O21 0.071(8) 0.093(10) 0.076(9) 0.001(7) 0.018(7) -0.007(7)
O22 0.125(16) 0.154(18) 0.113(15) -0.003(13) 0.003(12) 0.035(14)
O23 0.124(16) 0.20(2) 0.15(2) -0.012(17) 0.001(14) -0.069(16)
O24 0.133(17) 0.18(2) 0.131(18) -0.015(16) 0.030(14) -0.026(17)
O25 0.180(18) 0.21(2) 0.25(3) -0.092(19) -0.109(18) 0.039(17)
O26 0.24(2) 0.163(15) 0.177(19) -0.043(14) -0.110(18) 0.002(16)
O27 0.138(12) 0.154(13) 0.113(11) -0.049(10) -0.014(9) 0.039(10)
O28 0.090(10) 0.135(13) 0.029(6) 0.000 0.000 -0.015(10)
O29 0.153(12) 0.097(8) 0.122(11) -0.004(7) 0.092(10) -0.014(8)
O30 0.128(11) 0.138(11) 0.107(11) 0.036(9) -0.026(8) 0.012(10)
C1 0.021(4) 0.025(4) 0.034(5) 0.000(4) -0.003(4) 0.000(3)
C2 0.032(5) 0.029(5) 0.032(5) 0.001(4) -0.004(4) 0.003(4)
C3 0.030(5) 0.036(5) 0.032(5) -0.005(4) -0.005(4) 0.008(4)
C4 0.018(4) 0.032(4) 0.024(4) -0.008(3) -0.005(3) 0.001(4)
C5 0.042(5) 0.016(4) 0.027(5) 0.007(3) 0.003(4) 0.004(4)
C6 0.029(4) 0.017(4) 0.030(5) -0.009(3) 0.002(4) 0.007(4)
C7 0.034(5) 0.030(5) 0.018(4) -0.005(3) -0.001(3) -0.001(4)
C8 0.069(7) 0.033(5) 0.029(5) -0.007(4) -0.003(5) 0.007(5)
C9 0.022(4) 0.023(4) 0.018(4) 0.006(3) -0.003(3) 0.001(3)
C10 0.047(6) 0.042(6) 0.065(7) 0.018(6) -0.016(6) -0.006(5)
C11 0.034(5) 0.028(4) 0.026(5) -0.010(4) -0.002(4) -0.006(4)
C12 0.050(6) 0.041(6) 0.045(6) 0.005(5) 0.017(5) 0.012(5)

loop_
_atom_type_symbol
_atom_type_description
_atom_type_scat_dispersion_real
_atom_type_scat_dispersion_imag
_atom_type_scat_source
C C 0.0033 0.0016 'International Tables Vol C Tables 4.2.6.8 and 6.1.1.4'
H H 0.0000 0.0000 'International Tables Vol C Tables 4.2.6.8 and 6.1.1.4'
N N 0.0061 0.0033 'International Tables Vol C Tables 4.2.6.8 and 6.1.1.4'
O O 0.0106 0.0060 'International Tables Vol C Tables 4.2.6.8 and 6.1.1.4'
Cu Cu 0.3201 1.2651 'International Tables Vol C Tables 4.2.6.8 and 6.1.1.4'
Sm Sm -0.1638 3.4418 'International Tables Vol C Tables 4.2.6.8 and 6.1.1.4'
Na Na 0.0362 0.0249 'International Tables Vol C Tables 4.2.6.8 and 6.1.1.4'
Cl Cl 0.1484 0.1585 'International Tables Vol C Tables 4.2.6.8 and 6.1.1.4'

loop_
_geom_angle_atom_site_label_1
_geom_angle_atom_site_label_2
_geom_angle_atom_site_label_3
_geom_angle
_geom_angle_site_symmetry_1
_geom_angle_site_symmetry_3
_geom_angle_publ_flag
O11 Sm1 O5 137.0(2) . . ?
O11 Sm1 O4 91.9(2) . . ?
O5 Sm1 O4 84.0(2) . . ?
O11 Sm1 O13 85.2(3) . . ?
O5 Sm1 O13 75.0(2) . . ?
O4 Sm1 O13 145.0(3) . . ?
O11 Sm1 O16 72.9(2) . . ?
O5 Sm1 O16 132.6(2) . . ?
O4 Sm1 O16 139.4(3) . . ?
O13 Sm1 O16 72.6(3) . . ?
O11 Sm1 O15 76.9(2) . . ?
O5 Sm1 O15 139.3(2) . . ?
O4 Sm1 O15 70.9(3) . . ?
O13 Sm1 O15 140.9(3) . . ?
O16 Sm1 O15 69.1(3) . . ?
O11 Sm1 O14 67.5(2) . . ?
O5 Sm1 O14 71.1(3) . . ?
O4 Sm1 O14 69.6(3) . . ?
O13 Sm1 O14 77.1(3) . . ?
O16 Sm1 O14 131.4(3) . . ?
O15 Sm1 O14 124.7(3) . . ?
O11 Sm1 O1 141.1(2) . . ?
O5 Sm1 O1 72.7(2) . . ?
O4 Sm1 O1 120.3(2) . . ?
O13 Sm1 O1 79.9(3) . . ?
O16 Sm1 O1 68.4(2) . . ?
O15 Sm1 O1 92.7(2) . . ?
O14 Sm1 O1 140.9(2) . . ?
O11 Sm1 O2 145.6(2) . . ?
O5 Sm1 O2 71.7(2) . . ?
O4 Sm1 O2 69.8(2) . . ?
O13 Sm1 O2 126.5(2) . . ?
O16 Sm1 O2 101.9(2) . . ?
O15 Sm1 O2 69.8(2) . . ?
O14 Sm1 O2 126.7(3) . . ?
O1 Sm1 O2 50.94(19) . . ?
O7 Cu1 N1 175.8(3) . . ?
O7 Cu1 O3 101.7(3) . . ?
N1 Cu1 O3 81.8(3) . . ?
O7 Cu1 O6 91.2(3) . . ?
N1 Cu1 O6 84.6(3) . . ?
O3 Cu1 O6 139.1(3) . . ?
O7 Cu1 O1 100.6(3) . . ?
N1 Cu1 O1 80.4(2) . . ?
O3 Cu1 O1 106.6(2) . . ?
O6 Cu1 O1 108.8(3) . . ?
O10 Cu2 O12 94.6(3) . . ?
O10 Cu2 O8 91.0(2) . . ?
O12 Cu2 O8 154.6(3) . . ?
O10 Cu2 N2 168.2(3) . . ?
O12 Cu2 N2 83.4(3) . . ?
O8 Cu2 N2 86.1(2) . . ?
O10 Cu2 O9 109.4(2) . . ?
O12 Cu2 O9 97.8(3) . . ?
O8 Cu2 O9 103.6(2) . . ?
N2 Cu2 O9 82.5(2) . . ?
O10 Cu2 Na1 47.45(19) . . ?
O12 Cu2 Na1 122.6(2) . . ?
O8 Cu2 Na1 48.58(19) . . ?
N2 Cu2 Na1 124.6(2) . . ?
O9 Cu2 Na1 131.26(19) . . ?
O27 Na1 O3 98.3(4) . . ?
O27 Na1 O18 62.5(6) . . ?
O3 Na1 O18 99.9(4) . . ?
O27 Na1 O10 111.8(4) . . ?
O3 Na1 O10 149.1(3) . . ?
O18 Na1 O10 88.7(4) . . ?
O27 Na1 O8 171.9(5) . . ?
O3 Na1 O8 82.4(2) . . ?
O18 Na1 O8 125.5(5) . . ?
O10 Na1 O8 68.8(2) . . ?
O27 Na1 O21 101.4(6) . . ?
O3 Na1 O21 105.0(4) . . ?
O18 Na1 O21 152.2(5) . . ?
O10 Na1 O21 76.3(4) . . ?
O8 Na1 O21 70.7(4) . . ?
O27 Na1 O17 110.3(5) . . ?
O3 Na1 O17 79.1(3) . . ?
O18 Na1 O17 50.2(5) . . ?
O10 Na1 O17 84.2(3) . . ?
O8 Na1 O17 77.8(3) . . ?
O21 Na1 O17 147.2(4) . . ?
O27 Na1 Cu2 140.6(4) . . ?
O3 Na1 Cu2 118.7(2) . . ?
O18 Na1 Cu2 118.7(4) . . ?
O10 Na1 Cu2 35.36(14) . . ?
O8 Na1 Cu2 36.75(14) . . ?
O21 Na1 Cu2 58.4(3) . . ?
O17 Na1 Cu2 90.7(3) . . ?
O27 Na1 H27A 18.0 . . ?
O3 Na1 H27A 101.5 . . ?
O18 Na1 H27A 44.5 . . ?
O10 Na1 H27A 105.2 . . ?
O8 Na1 H27A 169.6 . . ?
O21 Na1 H27A 116.9 . . ?
O17 Na1 H27A 93.3 . . ?
Cu2 Na1 H27A 139.6 . . ?
O28 Na2 O28 180.0 . 3 ?
O28 Na2 O9 89.33(14) . 3 ?
O28 Na2 O9 90.67(14) 3 3 ?
O28 Na2 O9 90.67(14) . . ?
O28 Na2 O9 89.33(14) 3 . ?
O9 Na2 O9 90.008(3) 3 . ?
O28 Na2 O9 90.67(14) . 2 ?
O28 Na2 O9 89.33(14) 3 2 ?
O9 Na2 O9 90.008(3) 3 2 ?
O9 Na2 O9 178.7(3) . 2 ?
O28 Na2 O9 89.33(14) . 4 ?
O28 Na2 O9 90.67(14) 3 4 ?
O9 Na2 O9 178.7(3) 3 4 ?
O9 Na2 O9 90.008(3) . 4 ?
O9 Na2 O9 90.008(3) 2 4 ?
O20 Cl1 O17 127.7(8) . . ?
O20 Cl1 O19 114.1(9) . . ?
O17 Cl1 O19 116.2(8) . . ?
O20 Cl1 O18 97.1(10) . . ?
O17 Cl1 O18 93.3(8) . . ?
O19 Cl1 O18 93.5(10) . . ?
O23 Cl2 O21 114.6(13) . . ?
O23 Cl2 O22 114.5(16) . . ?
O21 Cl2 O22 113.6(11) . . ?
O23 Cl2 O24 104.9(15) . . ?
O21 Cl2 O24 102.8(13) . . ?
O22 Cl2 O24 104.9(14) . . ?
O25 Cl3 O25 118(2) 2_655 . ?
O25 Cl3 O26 112.2(18) 2_655 . ?
O25 Cl3 O26 104.6(12) . . ?
O25 Cl3 O26 104.6(12) 2_655 2_655 ?
O25 Cl3 O26 112.2(18) . 2_655 ?
O26 Cl3 O26 105.0(18) . 2_655 ?
C4 N1 C2 111.2(6) . . ?
C4 N1 C6 113.4(7) . . ?
C2 N1 C6 111.3(6) . . ?
C4 N1 Cu1 102.5(5) . . ?
C2 N1 Cu1 110.0(5) . . ?
C6 N1 Cu1 107.9(5) . . ?
C10 N2 C8 111.6(8) . . ?
C10 N2 C12 109.9(8) . . ?
C8 N2 C12 114.0(8) . . ?
C10 N2 Cu2 109.8(6) . . ?
C8 N2 Cu2 106.2(5) . . ?
C12 N2 Cu2 105.0(5) . . ?
C1 O1 Cu1 111.7(5) . . ?
C1 O1 Sm1 92.8(5) . . ?
Cu1 O1 Sm1 155.2(3) . . ?
C1 O2 Sm1 93.2(5) . . ?
C3 O3 Cu1 112.0(5) . . ?
C3 O3 Na1 123.1(6) . . ?
Cu1 O3 Na1 124.6(3) . . ?
C3 O4 Sm1 137.8(6) 6_455 . ?
C5 O5 Sm1 142.6(6) . . ?
C5 O6 Cu1 113.3(5) 2_565 . ?
C7 O7 Cu1 130.7(6) . . ?
C7 O8 Cu2 112.2(5) . . ?
C7 O8 Na1 126.9(6) . . ?
Cu2 O8 Na1 94.7(2) . . ?
C9 O9 Cu2 111.1(5) . . ?
C9 O9 Na2 129.8(5) . . ?
Cu2 O9 Na2 107.9(2) . . ?
C9 O10 Cu2 123.7(5) 3 . ?
C9 O10 Na1 137.6(5) 3 . ?
Cu2 O10 Na1 97.2(2) . . ?
C11 O11 Sm1 143.2(6) . . ?
C11 O12 Cu2 114.5(5) 3 . ?
Sm1 O13 H13A 112.3 . . ?
Sm1 O13 H13B 112.3 . . ?
H13A O13 H13B 110.0 . . ?
Sm1 O14 H14A 109.1 . . ?
Sm1 O14 H14B 109.4 . . ?
H14A O14 H14B 107.9 . . ?
Sm1 O15 H15A 108.8 . . ?
Sm1 O15 H15B 108.7 . . ?
H15A O15 H15B 107.7 . . ?
Sm1 O16 H16A 110.9 . . ?
Sm1 O16 H16B 111.0 . . ?
H16A O16 H16B 108.9 . . ?
Cl1 O17 Na1 103.4(7) . . ?
Cl1 O18 Na1 111.7(7) . . ?
Cl2 O21 Na1 124.6(10) . . ?
Na1 O27 H27A 106.9 . . ?
Na1 O27 H27B 112.8 . . ?
H27A O27 H27B 106.4 . . ?
Na2 O28 H28A 113.6 . . ?
Na2 O28 H28B 113.6 . . ?
H28A O28 H28B 110.9 . . ?
H29A O29 H29B 108.5 . . ?
H30A O30 H30B 107.9 . . ?
O2 C1 O1 123.0(8) . . ?
O2 C1 C2 118.4(8) . . ?
O1 C1 C2 118.5(7) . . ?
N1 C2 C1 110.4(7) . . ?
N1 C2 H2A 109.6 . . ?
C1 C2 H2A 109.6 . . ?
N1 C2 H2B 109.6 . . ?
C1 C2 H2B 109.6 . . ?
H2A C2 H2B 108.1 . . ?
O4 C3 O3 124.0(8) 6 . ?
O4 C3 C4 120.9(8) 6 . ?
O3 C3 C4 115.1(7) . . ?
N1 C4 C3 109.9(6) . . ?
N1 C4 H4A 109.7 . . ?
C3 C4 H4A 109.7 . . ?
N1 C4 H4B 109.7 . . ?
C3 C4 H4B 109.7 . . ?
H4A C4 H4B 108.2 . . ?
O5 C5 O6 124.4(8) . 2_565 ?
O5 C5 C6 116.4(8) . 2_565 ?
O6 C5 C6 119.1(7) 2_565 2_565 ?
C5 C6 N1 111.3(7) 2_565 . ?
C5 C6 H6A 109.4 2_565 . ?
N1 C6 H6A 109.4 . . ?
C5 C6 H6B 109.4 2_565 . ?
N1 C6 H6B 109.4 . . ?
H6A C6 H6B 108.0 . . ?
O7 C7 O8 124.1(7) . . ?
O7 C7 C8 116.1(8) . . ?
O8 C7 C8 119.7(7) . . ?
N2 C8 C7 114.1(8) . . ?
N2 C8 H8A 108.7 . . ?
C7 C8 H8A 108.7 . . ?
N2 C8 H8B 108.7 . . ?
C7 C8 H8B 108.7 . . ?
H8A C8 H8B 107.6 . . ?
O9 C9 O10 125.1(7) . 4 ?
O9 C9 C10 119.4(8) . . ?
O10 C9 C10 115.4(7) 4 . ?
N2 C10 C9 116.8(8) . . ?
N2 C10 H10A 108.1 . . ?
C9 C10 H10A 108.1 . . ?
N2 C10 H10B 108.1 . . ?
C9 C10 H10B 108.1 . . ?
H10A C10 H10B 107.3 . . ?
O11 C11 O12 124.3(8) . 4 ?
O11 C11 C12 118.1(8) . 4 ?
O12 C11 C12 117.5(8) 4 4 ?
C11 C12 N2 111.1(8) 3 . ?
C11 C12 H12A 109.4 3 . ?
N2 C12 H12A 109.4 . . ?
C11 C12 H12B 109.4 3 . ?
N2 C12 H12B 109.4 . . ?
H12A C12 H12B 108.0 . . ?

loop_
_geom_bond_atom_site_label_1
_geom_bond_atom_site_label_2
_geom_bond_distance
_geom_bond_site_symmetry_2
_geom_bond_publ_flag
Sm1 O11 2.424(6) . ?
Sm1 O5 2.434(6) . ?
Sm1 O4 2.434(6) . ?
Sm1 O13 2.446(8) . ?
Sm1 O16 2.453(7) . ?
Sm1 O15 2.462(7) . ?
Sm1 O14 2.503(7) . ?
Sm1 O1 2.551(6) . ?
Sm1 O2 2.559(7) . ?
Cu1 O7 1.923(6) . ?
Cu1 N1 2.011(7) . ?
Cu1 O3 2.028(6) . ?
Cu1 O6 2.028(6) . ?
Cu1 O1 2.160(6) . ?
Cu2 O10 1.926(6) . ?
Cu2 O12 1.950(6) . ?
Cu2 O8 1.982(6) . ?
Cu2 N2 2.020(7) . ?
Cu2 O9 2.182(6) . ?
Cu2 Na1 3.302(4) . ?
Na1 O27 2.254(15) . ?
Na1 O3 2.333(7) . ?
Na1 O18 2.352(16) . ?
Na1 O10 2.452(7) . ?
Na1 O8 2.485(7) . ?
Na1 O21 2.545(15) . ?
Na1 O17 2.737(13) . ?
Na1 H27A 2.6296 . ?
Na2 O28 2.297(11) . ?
Na2 O28 2.297(11) 3 ?
Na2 O9 2.471(6) 3 ?
Na2 O9 2.471(6) . ?
Na2 O9 2.471(6) 2 ?
Na2 O9 2.471(6) 4 ?
Cl1 O20 1.336(14) . ?
Cl1 O17 1.359(11) . ?
Cl1 O19 1.432(16) . ?
Cl1 O18 1.636(17) . ?
Cl2 O23 1.38(2) . ?
Cl2 O21 1.412(15) . ?
Cl2 O22 1.42(2) . ?
Cl2 O24 1.48(3) . ?
Cl3 O25 1.347(18) 2_655 ?
Cl3 O25 1.347(18) . ?
Cl3 O26 1.454(18) . ?
Cl3 O26 1.454(18) 2_655 ?
N1 C4 1.466(10) . ?
N1 C2 1.472(11) . ?
N1 C6 1.511(10) . ?
N2 C10 1.458(13) . ?
N2 C8 1.483(11) . ?
N2 C12 1.493(12) . ?
O1 C1 1.265(10) . ?
O2 C1 1.235(10) . ?
O3 C3 1.291(11) . ?
O4 C3 1.239(10) 6_455 ?
O5 C5 1.239(10) . ?
O6 C5 1.266(11) 2_565 ?
O7 C7 1.263(10) . ?
O8 C7 1.269(10) . ?
O9 C9 1.249(10) . ?
O10 C9 1.253(10) 3 ?
O11 C11 1.246(10) . ?
O12 C11 1.268(11) 3 ?
O13 H13A 0.8502 . ?
O13 H13B 0.8500 . ?
O14 H14A 0.8500 . ?
O14 H14B 0.8501 . ?
O15 H15A 0.8500 . ?
O15 H15B 0.8501 . ?
O16 H16A 0.8499 . ?
O16 H16B 0.8501 . ?
O27 H27A 0.8500 . ?
O27 H27B 0.8499 . ?
O28 H28A 0.8500 . ?
O28 H28B 0.8499 . ?
O29 H29A 0.8499 . ?
O29 H29B 0.8500 . ?
O30 H30A 0.8500 . ?
O30 H30B 0.8500 . ?
C1 C2 1.515(12) . ?
C2 H2A 0.9700 . ?
C2 H2B 0.9700 . ?
C3 O4 1.239(10) 6 ?
C3 C4 1.482(12) . ?
C4 H4A 0.9700 . ?
C4 H4B 0.9700 . ?
C5 O6 1.266(11) 2_565 ?
C5 C6 1.499(12) 2_565 ?
C6 C5 1.499(12) 2_565 ?
C6 H6A 0.9700 . ?
C6 H6B 0.9700 . ?
C7 C8 1.484(13) . ?
C8 H8A 0.9700 . ?
C8 H8B 0.9700 . ?
C9 O10 1.253(10) 4 ?
C9 C10 1.495(13) . ?
C10 H10A 0.9700 . ?
C10 H10B 0.9700 . ?
C11 O12 1.268(11) 4 ?
C11 C12 1.481(13) 4 ?
C12 C11 1.481(13) 3 ?
C12 H12A 0.9700 . ?
C12 H12B 0.9700 . ?

loop_
_geom_torsion_atom_site_label_1
_geom_torsion_atom_site_label_2
_geom_torsion_atom_site_label_3
_geom_torsion_atom_site_label_4
_geom_torsion
_geom_torsion_site_symmetry_1
_geom_torsion_site_symmetry_2
_geom_torsion_site_symmetry_3
_geom_torsion_site_symmetry_4
_geom_torsion_publ_flag
O10 Cu2 Na1 O27 45.3(8) . . . . ?
O12 Cu2 Na1 O27 -17.5(8) . . . . ?
O8 Cu2 Na1 O27 -167.5(8) . . . . ?
N2 Cu2 Na1 O27 -123.5(8) . . . . ?
O9 Cu2 Na1 O27 123.4(8) . . . . ?
O10 Cu2 Na1 O3 -156.8(4) . . . . ?
O12 Cu2 Na1 O3 140.4(3) . . . . ?
O8 Cu2 Na1 O3 -9.6(3) . . . . ?
N2 Cu2 Na1 O3 34.4(4) . . . . ?
O9 Cu2 Na1 O3 -78.7(4) . . . . ?
O10 Cu2 Na1 O18 -35.3(5) . . . . ?
O12 Cu2 Na1 O18 -98.1(5) . . . . ?
O8 Cu2 Na1 O18 112.0(5) . . . . ?
N2 Cu2 Na1 O18 156.0(5) . . . . ?
O9 Cu2 Na1 O18 42.8(5) . . . . ?
O12 Cu2 Na1 O10 -62.8(4) . . . . ?
O8 Cu2 Na1 O10 147.2(4) . . . . ?
N2 Cu2 Na1 O10 -168.8(3) . . . . ?
O9 Cu2 Na1 O10 78.1(3) . . . . ?
O10 Cu2 Na1 O8 -147.2(4) . . . . ?
O12 Cu2 Na1 O8 150.0(3) . . . . ?
N2 Cu2 Na1 O8 44.0(3) . . . . ?
O9 Cu2 Na1 O8 -69.1(3) . . . . ?
O10 Cu2 Na1 O21 112.6(5) . . . . ?
O12 Cu2 Na1 O21 49.9(4) . . . . ?
O8 Cu2 Na1 O21 -100.1(4) . . . . ?
N2 Cu2 Na1 O21 -56.1(4) . . . . ?
O9 Cu2 Na1 O21 -169.3(4) . . . . ?
O10 Cu2 Na1 O17 -78.9(4) . . . . ?
O12 Cu2 Na1 O17 -141.7(3) . . . . ?
O8 Cu2 Na1 O17 68.3(3) . . . . ?
N2 Cu2 Na1 O17 112.3(3) . . . . ?
O9 Cu2 Na1 O17 -0.8(3) . . . . ?
O7 Cu1 N1 C4 -113(4) . . . . ?
O3 Cu1 N1 C4 34.2(5) . . . . ?
O6 Cu1 N1 C4 -107.2(5) . . . . ?
O1 Cu1 N1 C4 142.7(5) . . . . ?
O7 Cu1 N1 C2 129(4) . . . . ?
O3 Cu1 N1 C2 -84.3(5) . . . . ?
O6 Cu1 N1 C2 134.4(6) . . . . ?
O1 Cu1 N1 C2 24.3(5) . . . . ?
O7 Cu1 N1 C6 7(4) . . . . ?
O3 Cu1 N1 C6 154.1(5) . . . . ?
O6 Cu1 N1 C6 12.8(5) . . . . ?
O1 Cu1 N1 C6 -97.4(5) . . . . ?
O10 Cu2 N2 C10 173.9(12) . . . . ?
O12 Cu2 N2 C10 92.8(7) . . . . ?
O8 Cu2 N2 C10 -110.3(7) . . . . ?
O9 Cu2 N2 C10 -6.0(7) . . . . ?
Na1 Cu2 N2 C10 -141.8(6) . . . . ?
O10 Cu2 N2 C8 -65.2(15) . . . . ?
O12 Cu2 N2 C8 -146.3(6) . . . . ?
O8 Cu2 N2 C8 10.6(6) . . . . ?
O9 Cu2 N2 C8 114.9(6) . . . . ?
Na1 Cu2 N2 C8 -20.9(7) . . . . ?
O10 Cu2 N2 C12 55.8(15) . . . . ?
O12 Cu2 N2 C12 -25.2(6) . . . . ?
O8 Cu2 N2 C12 131.7(6) . . . . ?
O9 Cu2 N2 C12 -124.0(6) . . . . ?
Na1 Cu2 N2 C12 100.2(6) . . . . ?
O7 Cu1 O1 C1 171.9(6) . . . . ?
N1 Cu1 O1 C1 -12.2(6) . . . . ?
O3 Cu1 O1 C1 66.2(6) . . . . ?
O6 Cu1 O1 C1 -93.1(6) . . . . ?
O7 Cu1 O1 Sm1 -17.8(7) . . . . ?
N1 Cu1 O1 Sm1 158.0(7) . . . . ?
O3 Cu1 O1 Sm1 -123.6(7) . . . . ?
O6 Cu1 O1 Sm1 77.2(7) . . . . ?
O11 Sm1 O1 C1 -134.6(5) . . . . ?
O5 Sm1 O1 C1 79.0(5) . . . . ?
O4 Sm1 O1 C1 7.1(6) . . . . ?
O13 Sm1 O1 C1 156.3(5) . . . . ?
O16 Sm1 O1 C1 -128.5(6) . . . . ?
O15 Sm1 O1 C1 -62.3(5) . . . . ?
O14 Sm1 O1 C1 101.7(6) . . . . ?
O2 Sm1 O1 C1 -1.2(5) . . . . ?
O11 Sm1 O1 Cu1 54.5(8) . . . . ?
O5 Sm1 O1 Cu1 -91.9(7) . . . . ?
O4 Sm1 O1 Cu1 -163.9(7) . . . . ?
O13 Sm1 O1 Cu1 -14.6(7) . . . . ?
O16 Sm1 O1 Cu1 60.5(7) . . . . ?
O15 Sm1 O1 Cu1 126.8(7) . . . . ?
O14 Sm1 O1 Cu1 -69.3(8) . . . . ?
O2 Sm1 O1 Cu1 -172.1(8) . . . . ?
O11 Sm1 O2 C1 127.2(5) . . . . ?
O5 Sm1 O2 C1 -81.0(5) . . . . ?
O4 Sm1 O2 C1 -171.2(6) . . . . ?
O13 Sm1 O2 C1 -26.8(7) . . . . ?
O16 Sm1 O2 C1 50.2(6) . . . . ?
O15 Sm1 O2 C1 112.4(6) . . . . ?
O14 Sm1 O2 C1 -128.7(5) . . . . ?
O1 Sm1 O2 C1 1.2(5) . . . . ?
O7 Cu1 O3 C3 159.1(6) . . . . ?
N1 Cu1 O3 C3 -18.6(6) . . . . ?
O6 Cu1 O3 C3 53.2(8) . . . . ?
O1 Cu1 O3 C3 -96.0(6) . . . . ?
O7 Cu1 O3 Na1 -27.3(4) . . . . ?
N1 Cu1 O3 Na1 155.1(4) . . . . ?
O6 Cu1 O3 Na1 -133.1(4) . . . . ?
O1 Cu1 O3 Na1 77.7(4) . . . . ?
O27 Na1 O3 C3 -15.6(9) . . . . ?
O18 Na1 O3 C3 47.7(8) . . . . ?
O10 Na1 O3 C3 152.0(7) . . . . ?
O8 Na1 O3 C3 172.6(7) . . . . ?
O21 Na1 O3 C3 -119.8(7) . . . . ?
O17 Na1 O3 C3 93.7(7) . . . . ?
Cu2 Na1 O3 C3 178.4(6) . . . . ?
O27 Na1 O3 Cu1 171.5(6) . . . . ?
O18 Na1 O3 Cu1 -125.2(5) . . . . ?
O10 Na1 O3 Cu1 -20.9(8) . . . . ?
O8 Na1 O3 Cu1 -0.3(4) . . . . ?
O21 Na1 O3 Cu1 67.3(5) . . . . ?
O17 Na1 O3 Cu1 -79.3(4) . . . . ?
Cu2 Na1 O3 Cu1 5.4(5) . . . . ?
O11 Sm1 O4 C3 3.7(10) . . . 6_455 ?
O5 Sm1 O4 C3 140.8(10) . . . 6_455 ?
O13 Sm1 O4 C3 88.0(11) . . . 6_455 ?
O16 Sm1 O4 C3 -61.8(11) . . . 6_455 ?
O15 Sm1 O4 C3 -71.7(10) . . . 6_455 ?
O14 Sm1 O4 C3 68.8(10) . . . 6_455 ?
O1 Sm1 O4 C3 -153.3(9) . . . 6_455 ?
O2 Sm1 O4 C3 -146.5(10) . . . 6_455 ?
O11 Sm1 O5 C5 -63.1(12) . . . . ?
O4 Sm1 O5 C5 -149.4(11) . . . . ?
O13 Sm1 O5 C5 2.4(11) . . . . ?
O16 Sm1 O5 C5 50.5(12) . . . . ?
O15 Sm1 O5 C5 159.5(10) . . . . ?
O14 Sm1 O5 C5 -78.9(11) . . . . ?
O1 Sm1 O5 C5 86.2(11) . . . . ?
O2 Sm1 O5 C5 139.9(11) . . . . ?
O7 Cu1 O6 C5 177.1(7) . . . 2_565 ?
N1 Cu1 O6 C5 -2.5(7) . . . 2_565 ?
O3 Cu1 O6 C5 -73.3(8) . . . 2_565 ?
O1 Cu1 O6 C5 75.5(7) . . . 2_565 ?
N1 Cu1 O7 C7 -173(4) . . . . ?
O3 Cu1 O7 C7 40.4(8) . . . . ?
O6 Cu1 O7 C7 -178.6(8) . . . . ?
O1 Cu1 O7 C7 -69.3(8) . . . . ?
O10 Cu2 O8 C7 156.6(6) . . . . ?
O12 Cu2 O8 C7 53.7(10) . . . . ?
N2 Cu2 O8 C7 -11.9(6) . . . . ?
O9 Cu2 O8 C7 -93.2(6) . . . . ?
Na1 Cu2 O8 C7 133.1(7) . . . . ?
O10 Cu2 O8 Na1 23.5(3) . . . . ?
O12 Cu2 O8 Na1 -79.5(6) . . . . ?
N2 Cu2 O8 Na1 -145.0(3) . . . . ?
O9 Cu2 O8 Na1 133.7(2) . . . . ?
O27 Na1 O8 C7 -46(3) . . . . ?
O3 Na1 O8 C7 49.2(7) . . . . ?
O18 Na1 O8 C7 146.0(7) . . . . ?
O10 Na1 O8 C7 -142.0(7) . . . . ?
O21 Na1 O8 C7 -59.7(7) . . . . ?
O17 Na1 O8 C7 129.6(7) . . . . ?
Cu2 Na1 O8 C7 -122.3(7) . . . . ?
O27 Na1 O8 Cu2 76(3) . . . . ?
O3 Na1 O8 Cu2 171.5(3) . . . . ?
O18 Na1 O8 Cu2 -91.7(5) . . . . ?
O10 Na1 O8 Cu2 -19.6(2) . . . . ?
O21 Na1 O8 Cu2 62.7(4) . . . . ?
O17 Na1 O8 Cu2 -108.1(3) . . . . ?
O10 Cu2 O9 C9 -174.3(5) . . . . ?
O12 Cu2 O9 C9 -76.6(6) . . . . ?
O8 Cu2 O9 C9 89.7(6) . . . . ?
N2 Cu2 O9 C9 5.6(6) . . . . ?
Na1 Cu2 O9 C9 135.8(5) . . . . ?
O10 Cu2 O9 Na2 -26.6(3) . . . . ?
O12 Cu2 O9 Na2 71.2(3) . . . . ?
O8 Cu2 O9 Na2 -122.5(2) . . . . ?
N2 Cu2 O9 Na2 153.4(3) . . . . ?
Na1 Cu2 O9 Na2 -76.4(3) . . . . ?
O28 Na2 O9 C9 -137.5(7) . . . . ?
O28 Na2 O9 C9 42.5(7) 3 . . . ?
O9 Na2 O9 C9 133.2(8) 3 . . . ?
O9 Na2 O9 C9 42.5(7) 2 . . . ?
O9 Na2 O9 C9 -48.1(6) 4 . . . ?
O28 Na2 O9 Cu2 82.9(2) . . . . ?
O28 Na2 O9 Cu2 -97.1(2) 3 . . . ?
O9 Na2 O9 Cu2 -6.41(8) 3 . . . ?
O9 Na2 O9 Cu2 -97.1(2) 2 . . . ?
O9 Na2 O9 Cu2 172.2(4) 4 . . . ?
O12 Cu2 O10 C9 -37.0(7) . . . 3 ?
O8 Cu2 O10 C9 167.8(7) . . . 3 ?
N2 Cu2 O10 C9 -116.9(13) . . . 3 ?
O9 Cu2 O10 C9 63.0(7) . . . 3 ?
Na1 Cu2 O10 C9 -168.2(8) . . . 3 ?
O12 Cu2 O10 Na1 131.3(3) . . . . ?
O8 Cu2 O10 Na1 -24.0(3) . . . . ?
N2 Cu2 O10 Na1 51.4(13) . . . . ?
O9 Cu2 O10 Na1 -128.8(3) . . . . ?
O27 Na1 O10 C9 14.5(10) . . . 3 ?
O3 Na1 O10 C9 -152.3(8) . . . 3 ?
O18 Na1 O10 C9 -45.0(9) . . . 3 ?
O8 Na1 O10 C9 -174.3(9) . . . 3 ?
O21 Na1 O10 C9 111.4(9) . . . 3 ?
O17 Na1 O10 C9 -95.1(9) . . . 3 ?
Cu2 Na1 O10 C9 165.4(10) . . . 3 ?
O27 Na1 O10 Cu2 -150.9(5) . . . . ?
O3 Na1 O10 Cu2 42.3(7) . . . . ?
O18 Na1 O10 Cu2 149.6(5) . . . . ?
O8 Na1 O10 Cu2 20.3(2) . . . . ?
O21 Na1 O10 Cu2 -54.0(4) . . . . ?
O17 Na1 O10 Cu2 99.5(3) . . . . ?
O5 Sm1 O11 C11 115.9(10) . . . . ?
O4 Sm1 O11 C11 -161.0(10) . . . . ?
O13 Sm1 O11 C11 54.0(10) . . . . ?
O16 Sm1 O11 C11 -19.2(10) . . . . ?
O15 Sm1 O11 C11 -91.1(10) . . . . ?
O14 Sm1 O11 C11 132.0(11) . . . . ?
O1 Sm1 O11 C11 -13.4(12) . . . . ?
O2 Sm1 O11 C11 -105.3(10) . . . . ?
O10 Cu2 O12 C11 -149.2(6) . . . 3 ?
O8 Cu2 O12 C11 -47.1(10) . . . 3 ?
N2 Cu2 O12 C11 19.0(6) . . . 3 ?
O9 Cu2 O12 C11 100.5(7) . . . 3 ?
Na1 Cu2 O12 C11 -108.1(6) . . . 3 ?
O20 Cl1 O17 Na1 111.1(12) . . . . ?
O19 Cl1 O17 Na1 -86.0(10) . . . . ?
O18 Cl1 O17 Na1 9.5(7) . . . . ?
O27 Na1 O17 Cl1 -26.6(8) . . . . ?
O3 Na1 O17 Cl1 -121.5(7) . . . . ?
O18 Na1 O17 Cl1 -8.6(6) . . . . ?
O10 Na1 O17 Cl1 84.5(6) . . . . ?
O8 Na1 O17 Cl1 154.0(7) . . . . ?
O21 Na1 O17 Cl1 137.7(8) . . . . ?
Cu2 Na1 O17 Cl1 119.3(6) . . . . ?
O20 Cl1 O18 Na1 -140.3(8) . . . . ?
O17 Cl1 O18 Na1 -11.7(8) . . . . ?
O19 Cl1 O18 Na1 104.9(9) . . . . ?
O27 Na1 O18 Cl1 168.4(10) . . . . ?
O3 Na1 O18 Cl1 74.2(8) . . . . ?
O10 Na1 O18 Cl1 -76.0(7) . . . . ?
O8 Na1 O18 Cl1 -13.5(10) . . . . ?
O21 Na1 O18 Cl1 -132.4(10) . . . . ?
O17 Na1 O18 Cl1 7.5(5) . . . . ?
Cu2 Na1 O18 Cl1 -56.5(9) . . . . ?
O23 Cl2 O21 Na1 -85.7(17) . . . . ?
O22 Cl2 O21 Na1 48.4(16) . . . . ?
O24 Cl2 O21 Na1 161.1(12) . . . . ?
O27 Na1 O21 Cl2 20.6(11) . . . . ?
O3 Na1 O21 Cl2 122.5(9) . . . . ?
O18 Na1 O21 Cl2 -30.3(18) . . . . ?
O10 Na1 O21 Cl2 -89.3(10) . . . . ?
O8 Na1 O21 Cl2 -161.3(11) . . . . ?
O17 Na1 O21 Cl2 -144.4(8) . . . . ?
Cu2 Na1 O21 Cl2 -122.7(11) . . . . ?
Sm1 O2 C1 O1 -2.2(9) . . . . ?
Sm1 O2 C1 C2 179.2(7) . . . . ?
Cu1 O1 C1 O2 178.2(7) . . . . ?
Sm1 O1 C1 O2 2.2(9) . . . . ?
Cu1 O1 C1 C2 -3.2(9) . . . . ?
Sm1 O1 C1 C2 -179.2(7) . . . . ?
C4 N1 C2 C1 -145.3(7) . . . . ?
C6 N1 C2 C1 87.2(8) . . . . ?
Cu1 N1 C2 C1 -32.3(8) . . . . ?
O2 C1 C2 N1 -157.6(8) . . . . ?
O1 C1 C2 N1 23.7(11) . . . . ?
Cu1 O3 C3 O4 178.1(8) . . . 6 ?
Na1 O3 C3 O4 4.4(13) . . . 6 ?
Cu1 O3 C3 C4 -3.5(10) . . . . ?
Na1 O3 C3 C4 -177.2(6) . . . . ?
C2 N1 C4 C3 72.3(9) . . . . ?
C6 N1 C4 C3 -161.3(7) . . . . ?
Cu1 N1 C4 C3 -45.3(8) . . . . ?
O4 C3 C4 N1 -147.4(9) 6 . . . ?
O3 C3 C4 N1 34.1(11) . . . . ?
Sm1 O5 C5 O6 -6.8(18) . . . 2_565 ?
Sm1 O5 C5 C6 177.7(7) . . . 2_565 ?
C4 N1 C6 C5 92.6(8) . . . 2_565 ?
C2 N1 C6 C5 -141.0(7) . . . 2_565 ?
Cu1 N1 C6 C5 -20.2(8) . . . 2_565 ?
Cu1 O7 C7 O8 -0.2(14) . . . . ?
Cu1 O7 C7 C8 178.1(7) . . . . ?
Cu2 O8 C7 O7 -171.7(7) . . . . ?
Na1 O8 C7 O7 -57.2(12) . . . . ?
Cu2 O8 C7 C8 10.0(11) . . . . ?
Na1 O8 C7 C8 124.6(8) . . . . ?
C10 N2 C8 C7 111.3(10) . . . . ?
C12 N2 C8 C7 -123.5(9) . . . . ?
Cu2 N2 C8 C7 -8.4(10) . . . . ?
O7 C7 C8 N2 -179.1(8) . . . . ?
O8 C7 C8 N2 -0.8(14) . . . . ?
Cu2 O9 C9 O10 171.8(7) . . . 4 ?
Na2 O9 C9 O10 33.1(12) . . . 4 ?
Cu2 O9 C9 C10 -3.7(10) . . . . ?
Na2 O9 C9 C10 -142.4(8) . . . . ?
C8 N2 C10 C9 -111.5(10) . . . . ?
C12 N2 C10 C9 121.1(10) . . . . ?
Cu2 N2 C10 C9 6.1(12) . . . . ?
O9 C9 C10 N2 -1.4(14) . . . . ?
O10 C9 C10 N2 -177.4(9) 4 . . . ?
Sm1 O11 C11 O12 7.5(17) . . . 4 ?
Sm1 O11 C11 C12 -169.8(8) . . . 4 ?
C10 N2 C12 C11 -89.8(10) . . . 3 ?
C8 N2 C12 C11 144.1(9) . . . 3 ?
Cu2 N2 C12 C11 28.3(10) . . . 3 ?
